data_4124636
loop_
_publ_author_name
'Calabrese, J.C.'
'Fischer, M.B.'
'Gaines, D.F.'
'Lott, J.W.'

_publ_section_title
;
 A new type of metalloborane. Structural and spectroscopic
 characterization of tricarbonylmanganese tridecahydrooctaborate, (C O)3
 Mn B8 H13
;
_journal_name_full 'Journal of the American Chemical Society'
_journal_page_first 6318
_journal_page_last 6323
_journal_volume 96
_journal_year 1974
_chemical_formula_sum 'C3 H13 B8 Mn O3'
_chemical_name_systematic 'Mn (C O)3 B8 H13'
_space_group_IT_number 62
_symmetry_space_group_name_Hall '-P 2n 2a'
_symmetry_space_group_name_H-M 'P m c n'
_cell_angle_alpha 90
_cell_angle_beta 90
_cell_angle_gamma 90
_cell_formula_units_Z 4
_cell_length_a 11.549
_cell_length_b 5.506
_cell_length_c 19.26
_cell_volume 1224.720
_citation_journal_id_ASTM JACSAT
_cod_data_source_file Calabrese_JACSAT_1974_1637.cif
_cod_data_source_block C3H13B8Mn1O3
_cod_original_cell_volume 1224.72
_cod_original_sg_symbol_Hall '-P 2ac 2n (y,z,x)'
_cod_original_formula_sum 'C3 H13 B8 Mn1 O3'
_cod_database_code 4124636

loop_
_symmetry_equiv_pos_as_xyz
x,y,z
-x,y+1/2,-z+1/2
-x+1/2,-y+1/2,z+1/2
x+1/2,-y,-z
-x,-y,-z
x,-y-1/2,z-1/2
x-1/2,y-1/2,-z-1/2
-x-1/2,y,z

loop_
_atom_site_label
_atom_site_type_symbol
_atom_site_fract_x
_atom_site_fract_y
_atom_site_fract_z
_atom_site_occupancy
_atom_site_U_iso_or_equiv
H8 H 0.25 -0.0314 -0.0812 1 0.0
H1 H 0.25 0.3914 0.1077 1 0.0
O1 O-2 0.25 -0.0927 0.3042 1 0.0
H2 H 0.25 0.5354 -0.0352 1 0.0
H4 H 0.046 0.2828 0.0227 1 0.0
Mn1 Mn 0.25 0.22261 0.18015 1 0.0
H3 H 0.1456 -0.1858 0.0796 1 0.0
B4 B 0.1249 0.1966 0.0172 1 0.0
O2 O-2 0.0656 0.5384 0.2354 1 0.0
B2 B 0.25 0.3483 -0.0211 1 0.0
C1 C+2 0.25 0.0295 0.2566 1 0.0
H5 H 0.1241 0.169 -0.1162 1 0.0
B5 B 0.1735 0.1381 -0.0697 1 0.0
C2 C+2 0.1368 0.4161 0.2146 1 0.0
H6 H 0.1312 0.0481 0.1451 1 0.0
B3 B 0.172 -0.0041 0.0927 1 0.0
H7 H 0.1166 0.0326 -0.0229 1 0.0
B1 B 0.25 0.2337 0.0644 1 0.0
